data_4114682
loop_
_publ_author_name
'Kuei-Fang Hsu'
'Duck-Young Chung'
'Sangeeta Lal'
'Antje Mrotzek'
'Theodora Kyratsi'
'Tim Hogan'
'Mercouri G. Kanatzidis'

_publ_section_title
;
 CsMBi3Te6 and CsM2Bi3Te7 (M = Pb, Sn): New Thermoelectric Compounds with
 Low-Dimensional Structures
;
_journal_name_full 'Journal of the American Chemical Society'
_journal_page_first 2410
_journal_page_last 2411
_journal_paper_doi 10.1021/ja017602i
_journal_volume 124
_journal_year 2002
_chemical_formula_moiety 'Cs0.85 Pb0.85 Bi3.15 Te6'
_chemical_formula_sum 'Bi3.15 Cs0.85 Pb0.85 Te6'
_chemical_formula_weight 1712.98
_chemical_name_systematic
; 
 cesium lead bismuth telluride (0.85/0.85/3.15/6)
;
_space_group_IT_number 63
_symmetry_cell_setting orthorhombic
_symmetry_space_group_name_Hall '-C 2c 2'
_symmetry_space_group_name_H-M 'C m c m'
_atom_sites_solution_hydrogens geom
_atom_sites_solution_primary direct
_atom_sites_solution_secondary difmap
_audit_creation_method SHELXL-97
_cell_angle_alpha 90.00
_cell_angle_beta 90.00
_cell_angle_gamma 90.00
_cell_formula_units_Z 4
_cell_length_a 6.3322(6)
_cell_length_b 28.667(3)
_cell_length_c 4.3637(4)
_cell_measurement_reflns_used 1279
_cell_measurement_temperature 293(2)
_cell_measurement_theta_max 28.53
_cell_measurement_theta_min 2.84
_cell_volume 792.12(13)
_computing_cell_refinement 'Bruker SMART'
_computing_data_collection 'Bruker SMART'
_computing_data_reduction 'Bruker SAINT'
_computing_molecular_graphics 'Bruker SHELXTL'
_computing_publication_material 'Bruker SHELXTL'
_computing_structure_refinement 'SHELXL-97 (Sheldrick, 1997)'
_computing_structure_solution 'SHELXS-97 (Sheldrick, 1990)'
_diffrn_ambient_temperature 293(2)
_diffrn_measured_fraction_theta_full 0.945
_diffrn_measured_fraction_theta_max 0.945
_diffrn_measurement_device_type 'CCD area detector'
_diffrn_measurement_method 'phi and omega scans'
_diffrn_radiation_monochromator graphite
_diffrn_radiation_source 'fine-focus sealed tube'
_diffrn_radiation_type MoK\a
_diffrn_radiation_wavelength 0.71073
_diffrn_reflns_av_R_equivalents 0.0503
_diffrn_reflns_av_sigmaI/netI 0.0301
_diffrn_reflns_limit_h_max 8
_diffrn_reflns_limit_h_min -8
_diffrn_reflns_limit_k_max 37
_diffrn_reflns_limit_k_min -22
_diffrn_reflns_limit_l_max 5
_diffrn_reflns_limit_l_min -5
_diffrn_reflns_number 2487
_diffrn_reflns_theta_full 28.53
_diffrn_reflns_theta_max 28.53
_diffrn_reflns_theta_min 1.42
_exptl_absorpt_coefficient_mu 113.742
_exptl_absorpt_correction_T_max 0.9281
_exptl_absorpt_correction_T_min 0.3662
_exptl_absorpt_correction_type empirical
_exptl_absorpt_process_details
;
 The absorption correction was based on 1689 symmetry-equivalent reflections
 using the SADABS program. Sheldric, G. M. (1996). SADABS. Bruker Area Detector 
 Absorption Correction Software. University of Gottingen, Germany. 
;
_exptl_crystal_colour black
_exptl_crystal_density_diffrn 14.529
_exptl_crystal_description needle
_exptl_crystal_F_000 2792
_exptl_crystal_size_max 0.18
_exptl_crystal_size_mid 0.06
_exptl_crystal_size_min 0.06
_refine_diff_density_max 2.656
_refine_diff_density_min -2.974
_refine_diff_density_rms 0.569
_refine_ls_extinction_coef 0.00019(6)
_refine_ls_extinction_expression Fc^*^=kFc[1+0.001xFc^2^\l^3^/sin(2\q)]^-1/4^
_refine_ls_extinction_method SHELXL
_refine_ls_goodness_of_fit_ref 1.153
_refine_ls_matrix_type full
_refine_ls_number_parameters 26
_refine_ls_number_reflns 582
_refine_ls_number_restraints 0
_refine_ls_restrained_S_all 1.153
_refine_ls_R_factor_all 0.0475
_refine_ls_R_factor_gt 0.0391
_refine_ls_shift/su_max 0.000
_refine_ls_shift/su_mean 0.000
_refine_ls_structure_factor_coef Fsqd
_refine_ls_weighting_details 'calc w=1/[\s^2^(Fo^2^)+(0.0633P)^2^+6.1194P] where P=(Fo^2^+2Fc^2^)/3'
_refine_ls_weighting_scheme calc
_refine_ls_wR_factor_gt 0.1049
_refine_ls_wR_factor_ref 0.1095
_reflns_number_gt 503
_reflns_number_total 582
_reflns_threshold_expression >2sigma(I)
_cod_data_source_file ja017602i_1.cif
_cod_data_source_block CsPbBi3Te6
_cod_original_cell_volume 792.11(13)
_cod_database_code 4114682

loop_
_symmetry_equiv_pos_as_xyz
'x, y, z'
'-x, -y, z+1/2'
'-x, y, -z+1/2'
'x, -y, -z'
'x+1/2, y+1/2, z'
'-x+1/2, -y+1/2, z+1/2'
'-x+1/2, y+1/2, -z+1/2'
'x+1/2, -y+1/2, -z'
'-x, -y, -z'
'x, y, -z-1/2'
'x, -y, z-1/2'
'-x, y, z'
'-x+1/2, -y+1/2, -z'
'x+1/2, y+1/2, -z-1/2'
'x+1/2, -y+1/2, z-1/2'
'-x+1/2, y+1/2, z'

loop_
_atom_site_label
_atom_site_type_symbol
_atom_site_fract_x
_atom_site_fract_y
_atom_site_fract_z
_atom_site_U_iso_or_equiv
_atom_site_adp_type
_atom_site_occupancy
_atom_site_symmetry_multiplicity
_atom_site_calc_flag
_atom_site_refinement_flags
Bi1 Bi 0.5000 0.38062(3) 0.7500 0.0229(3) Uani 1 4 d S
Bi2 Bi 0.0000 0.29346(3) 0.2500 0.0246(3) Uani 1 4 d S
Cs1 Cs 0.0000 0.4969(2) 0.2500 0.125(4) Uani 0.42 4 d SP
Te1 Te 0.5000 0.45059(7) 0.2500 0.0484(6) Uani 1 4 d S
Te2 Te 0.0000 0.36991(6) 0.7500 0.0229(4) Uani 1 4 d S
Te3 Te 0.5000 0.28969(5) 0.2500 0.0182(4) Uani 1 4 d S

loop_
_atom_site_aniso_label
_atom_site_aniso_U_11
_atom_site_aniso_U_22
_atom_site_aniso_U_33
_atom_site_aniso_U_23
_atom_site_aniso_U_13
_atom_site_aniso_U_12
Bi1 0.0266(5) 0.0226(5) 0.0195(5) 0.000 0.000 0.000
Bi2 0.0214(5) 0.0314(5) 0.0210(5) 0.000 0.000 0.000
Cs1 0.028(2) 0.041(3) 0.306(11) 0.000 0.000 0.000
Te1 0.1071(18) 0.0197(8) 0.0185(8) 0.000 0.000 0.000
Te2 0.0191(7) 0.0283(8) 0.0212(7) 0.000 0.000 0.000
Te3 0.0187(7) 0.0172(7) 0.0188(7) 0.000 0.000 0.000

loop_
_atom_type_symbol
_atom_type_description
_atom_type_scat_dispersion_real
_atom_type_scat_dispersion_imag
_atom_type_scat_source
Te Te -0.5308 1.6751 'International Tables Vol C Tables 4.2.6.8 and 6.1.1.4'
Cs Cs -0.3680 2.1192 'International Tables Vol C Tables 4.2.6.8 and 6.1.1.4'
Pb Pb -3.3944 10.1111 'International Tables Vol C Tables 4.2.6.8 and 6.1.1.4'
Bi Bi -4.1077 10.2566 'International Tables Vol C Tables 4.2.6.8 and 6.1.1.4'

loop_
_geom_angle_atom_site_label_1
_geom_angle_atom_site_label_2
_geom_angle_atom_site_label_3
_geom_angle
_geom_angle_site_symmetry_1
_geom_angle_site_symmetry_3
_geom_angle_publ_flag
Te1 Bi1 Te1 94.82(6) 1_556 . yes
Te1 Bi1 Te2 93.74(2) 1_556 . yes
Te1 Bi1 Te2 93.74(2) . . yes
Te1 Bi1 Te2 93.74(2) 1_556 1_655 yes
Te1 Bi1 Te2 93.74(2) . 1_655 yes
Te2 Bi1 Te2 168.93(7) . 1_655 yes
Te1 Bi1 Te3 172.52(4) 1_556 . yes
Te1 Bi1 Te3 92.66(3) . . yes
Te2 Bi1 Te3 85.76(3) . . yes
Te2 Bi1 Te3 85.76(3) 1_655 . yes
Te1 Bi1 Te3 92.66(3) 1_556 1_556 yes
Te1 Bi1 Te3 172.52(4) . 1_556 yes
Te2 Bi1 Te3 85.76(3) . 1_556 yes
Te2 Bi1 Te3 85.76(3) 1_655 1_556 yes
Te3 Bi1 Te3 79.86(3) . 1_556 yes
Te2 Bi2 Te2 89.74(5) . 1_554 yes
Te2 Bi2 Te3 91.38(2) . 1_455 yes
Te2 Bi2 Te3 91.38(2) 1_554 1_455 yes
Te2 Bi2 Te3 91.38(2) . . yes
Te2 Bi2 Te3 91.38(2) 1_554 . yes
Te3 Bi2 Te3 176.10(6) 1_455 . yes
Te2 Bi2 Te3 177.60(3) . 13 yes
Te2 Bi2 Te3 92.66(3) 1_554 13 yes
Te3 Bi2 Te3 88.56(2) 1_455 13 yes
Te3 Bi2 Te3 88.56(2) . 13 yes
Te2 Bi2 Te3 92.66(3) . 13_556 yes
Te2 Bi2 Te3 177.60(3) 1_554 13_556 yes
Te3 Bi2 Te3 88.56(2) 1_455 13_556 yes
Te3 Bi2 Te3 88.56(2) . 13_556 yes
Te3 Bi2 Te3 84.94(4) 13 13_556 yes
Cs1 Cs1 Cs1 170.5(7) 9_566 9_565 no
Cs1 Cs1 Te1 91.83(12) 9_566 1_455 no
Cs1 Cs1 Te1 91.83(12) 9_565 1_455 no
Cs1 Cs1 Te1 91.83(12) 9_566 . no
Cs1 Cs1 Te1 91.83(12) 9_565 . no
Te1 Cs1 Te1 134.5(2) 1_455 . no
Cs1 Cs1 Te2 85.3(3) 9_566 9_566 no
Cs1 Cs1 Te2 85.3(3) 9_565 9_566 no
Te1 Cs1 Te2 112.73(10) 1_455 9_566 no
Te1 Cs1 Te2 112.73(10) . 9_566 no
Cs1 Cs1 Te1 56.18(12) 9_566 9_666 no
Cs1 Cs1 Te1 119.76(19) 9_565 9_666 no
Te1 Cs1 Te1 148.004(10) 1_455 9_666 no
Te1 Cs1 Te1 55.52(4) . 9_666 no
Te2 Cs1 Te1 68.60(9) 9_566 9_666 no
Cs1 Cs1 Te1 119.76(19) 9_566 9_565 no
Cs1 Cs1 Te1 56.18(12) 9_565 9_565 no
Te1 Cs1 Te1 55.52(4) 1_455 9_565 no
Te1 Cs1 Te1 148.004(9) . 9_565 no
Te2 Cs1 Te1 68.60(9) 9_566 9_565 no
Te1 Cs1 Te1 137.20(18) 9_666 9_565 no
Cs1 Cs1 Te1 119.76(19) 9_566 9_665 no
Cs1 Cs1 Te1 56.18(12) 9_565 9_665 no
Te1 Cs1 Te1 148.004(10) 1_455 9_665 no
Te1 Cs1 Te1 55.52(4) . 9_665 no
Te2 Cs1 Te1 68.60(9) 9_566 9_665 no
Te1 Cs1 Te1 63.78(4) 9_666 9_665 no
Te1 Cs1 Te1 100.11(8) 9_565 9_665 no
Cs1 Cs1 Te1 56.18(12) 9_566 9_566 no
Cs1 Cs1 Te1 119.76(19) 9_565 9_566 no
Te1 Cs1 Te1 55.52(4) 1_455 9_566 no
Te1 Cs1 Te1 148.004(10) . 9_566 no
Te2 Cs1 Te1 68.60(9) 9_566 9_566 no
Te1 Cs1 Te1 100.11(8) 9_666 9_566 no
Te1 Cs1 Te1 63.78(4) 9_565 9_566 no
Te1 Cs1 Te1 137.20(18) 9_665 9_566 no
Cs1 Cs1 Te2 125.7(4) 9_566 1_554 no
Cs1 Cs1 Te2 63.8(3) 9_565 1_554 no
Te1 Cs1 Te2 70.65(9) 1_455 1_554 no
Te1 Cs1 Te2 70.65(9) . 1_554 no
Te2 Cs1 Te2 149.05(5) 9_566 1_554 no
Te1 Cs1 Te2 125.77(9) 9_666 1_554 no
Te1 Cs1 Te2 92.36(6) 9_565 1_554 no
Te1 Cs1 Te2 92.36(6) 9_665 1_554 no
Te1 Cs1 Te2 125.77(9) 9_566 1_554 no
Cs1 Cs1 Te2 63.8(3) 9_566 . no
Cs1 Cs1 Te2 125.7(4) 9_565 . no
Te1 Cs1 Te2 70.65(9) 1_455 . no
Te1 Cs1 Te2 70.65(9) . . no
Te2 Cs1 Te2 149.05(5) 9_566 . no
Te1 Cs1 Te2 92.36(6) 9_666 . no
Te1 Cs1 Te2 125.77(9) 9_565 . no
Te1 Cs1 Te2 125.77(9) 9_665 . no
Te1 Cs1 Te2 92.36(6) 9_566 . no
Te2 Cs1 Te2 61.89(9) 1_554 . no
Cs1 Cs1 Cs1 175.3(3) 9_566 1_554 no
Cs1 Cs1 Cs1 4.7(3) 9_565 1_554 no
Te1 Cs1 Cs1 90.0 1_455 1_554 no
Te1 Cs1 Cs1 90.0 . 1_554 no
Te2 Cs1 Cs1 90.0 9_566 1_554 no
Te1 Cs1 Cs1 121.89(2) 9_666 1_554 no
Te1 Cs1 Cs1 58.11(2) 9_565 1_554 no
Te1 Cs1 Cs1 58.11(2) 9_665 1_554 no
Te1 Cs1 Cs1 121.89(2) 9_566 1_554 no
Te2 Cs1 Cs1 59.05(5) 1_554 1_554 no
Te2 Cs1 Cs1 120.95(5) . 1_554 no
Bi1 Te1 Bi1 94.82(6) 1_554 . no
Bi1 Te1 Cs1 105.16(7) 1_554 1_655 no
Bi1 Te1 Cs1 105.16(7) . 1_655 no
Bi1 Te1 Cs1 105.16(6) 1_554 . no
Bi1 Te1 Cs1 105.16(6) . . no
Cs1 Te1 Cs1 134.5(2) 1_655 . no
Bi1 Te1 Cs1 129.48(6) 1_554 9_666 no
Bi1 Te1 Cs1 81.83(7) . 9_666 no
Cs1 Te1 Cs1 31.996(9) 1_655 9_666 no
Cs1 Te1 Cs1 124.48(4) . 9_666 no
Bi1 Te1 Cs1 81.83(7) 1_554 9_565 no
Bi1 Te1 Cs1 129.48(6) . 9_565 no
Cs1 Te1 Cs1 124.48(4) 1_655 9_565 no
Cs1 Te1 Cs1 31.996(9) . 9_565 no
Cs1 Te1 Cs1 137.20(18) 9_666 9_565 no
Bi1 Te1 Cs1 81.83(7) 1_554 9_665 no
Bi1 Te1 Cs1 129.48(6) . 9_665 no
Cs1 Te1 Cs1 31.996(9) 1_655 9_665 no
Cs1 Te1 Cs1 124.48(4) . 9_665 no
Cs1 Te1 Cs1 63.78(4) 9_666 9_665 no
Cs1 Te1 Cs1 100.11(8) 9_565 9_665 no
Bi1 Te1 Cs1 129.48(6) 1_554 9_566 no
Bi1 Te1 Cs1 81.83(7) . 9_566 no
Cs1 Te1 Cs1 124.48(4) 1_655 9_566 no
Cs1 Te1 Cs1 31.996(9) . 9_566 no
Cs1 Te1 Cs1 100.11(8) 9_666 9_566 no
Cs1 Te1 Cs1 63.78(4) 9_565 9_566 no
Cs1 Te1 Cs1 137.20(18) 9_665 9_566 no
Bi2 Te2 Bi2 89.74(5) . 1_556 no
Bi2 Te2 Bi1 93.92(2) . . no
Bi2 Te2 Bi1 93.92(2) 1_556 . no
Bi2 Te2 Bi1 93.92(2) . 1_455 no
Bi2 Te2 Bi1 93.92(2) 1_556 1_455 no
Bi1 Te2 Bi1 168.93(7) . 1_455 no
Bi2 Te2 Cs1 135.13(2) . 9_566 no
Bi2 Te2 Cs1 135.13(2) 1_556 9_566 no
Bi1 Te2 Cs1 84.46(3) . 9_566 no
Bi1 Te2 Cs1 84.46(3) 1_455 9_566 no
Bi2 Te2 Cs1 166.08(5) . 1_556 no
Bi2 Te2 Cs1 104.18(5) 1_556 1_556 no
Bi1 Te2 Cs1 85.25(3) . 1_556 no
Bi1 Te2 Cs1 85.25(3) 1_455 1_556 no
Cs1 Te2 Cs1 30.95(5) 9_566 1_556 no
Bi2 Te2 Cs1 104.18(5) . . no
Bi2 Te2 Cs1 166.08(5) 1_556 . no
Bi1 Te2 Cs1 85.25(3) . . no
Bi1 Te2 Cs1 85.25(3) 1_455 . no
Cs1 Te2 Cs1 30.95(5) 9_566 . no
Cs1 Te2 Cs1 61.89(9) 1_556 . no
Bi2 Te3 Bi2 176.10(6) 1_655 . no
Bi2 Te3 Bi2 91.44(2) 1_655 13 no
Bi2 Te3 Bi2 91.44(2) . 13 no
Bi2 Te3 Bi2 91.44(2) 1_655 13_556 no
Bi2 Te3 Bi2 91.44(2) . 13_556 no
Bi2 Te3 Bi2 84.94(4) 13 13_556 no
Bi2 Te3 Bi1 88.50(2) 1_655 . no
Bi2 Te3 Bi1 88.50(2) . . no
Bi2 Te3 Bi1 177.46(3) 13 . no
Bi2 Te3 Bi1 97.598(17) 13_556 . no
Bi2 Te3 Bi1 88.50(2) 1_655 1_554 no
Bi2 Te3 Bi1 88.50(2) . 1_554 no
Bi2 Te3 Bi1 97.598(17) 13 1_554 no
Bi2 Te3 Bi1 177.46(3) 13_556 1_554 no
Bi1 Te3 Bi1 79.86(3) . 1_554 no

loop_
_geom_bond_atom_site_label_1
_geom_bond_atom_site_label_2
_geom_bond_distance
_geom_bond_site_symmetry_2
_geom_bond_publ_flag
Bi1 Te1 2.9637(15) 1_556 yes
Bi1 Te1 2.9637(15) . yes
Bi1 Te2 3.1809(4) . yes
Bi1 Te2 3.1809(4) 1_655 yes
Bi1 Te3 3.3992(12) . yes
Bi1 Te3 3.3992(12) 1_556 yes
Bi2 Te2 3.0927(13) . yes
Bi2 Te2 3.0927(13) 1_554 yes
Bi2 Te3 3.1679(3) 1_455 yes
Bi2 Te3 3.1679(3) . yes
Bi2 Te3 3.2313(11) 13 yes
Bi2 Te3 3.2313(11) 13_556 yes
Cs1 Te1 3.433(3) 1_455 yes
Cs1 Te1 3.433(3) . yes
Cs1 Te2 3.819(7) 9_566 yes
Cs1 Te1 4.130(3) 9_666 yes
Cs1 Te1 4.130(3) 9_565 yes
Cs1 Te1 4.130(3) 9_665 yes
Cs1 Te1 4.130(3) 9_566 yes
Cs1 Te2 4.243(6) 1_554 yes
Cs1 Te2 4.243(6) . yes
Cs1 Cs1 4.3637(4) 1_554 no
Te1 Bi1 2.9637(15) 1_554 no
Te1 Cs1 3.433(3) 1_655 no
Te1 Cs1 4.130(3) 9_666 no
Te1 Cs1 4.130(3) 9_565 no
Te1 Cs1 4.130(3) 9_665 no
Te1 Cs1 4.130(3) 9_566 no
Te2 Bi2 3.0927(13) 1_556 no
Te2 Bi1 3.1809(4) 1_455 no
Te2 Cs1 3.819(7) 9_566 no
Te2 Cs1 4.243(6) 1_556 no
Te3 Bi2 3.1679(3) 1_655 no
Te3 Bi2 3.2313(11) 13 no
Te3 Bi2 3.2313(11) 13_556 no
Te3 Bi1 3.3992(12) 1_554 no
